data_2012414
loop_
_publ_author_name
'Graetsch, Heribert A.'

_publ_section_title
;
 Monoclinic AlPO~4~ tridymite at 473 and 463K from X-ray powder data
;
_journal_issue 1
_journal_name_full 'Acta Crystallographica Section C'
_journal_page_first i18
_journal_page_last i20
_journal_paper_doi 10.1107/S0108270101015773
_journal_volume 58
_journal_year 2002
_chemical_formula_iupac 'Al P O4'
_chemical_formula_moiety 'O4 P Al'
_chemical_formula_structural 'Al P O4'
_chemical_formula_sum 'Al O4 P'
_chemical_formula_weight 121.95
_chemical_name_systematic
;
aluminium phosphate
;
_space_group_IT_number 4
_symmetry_cell_setting monoclinic
_symmetry_space_group_name_Hall 'P 2c'
_symmetry_space_group_name_H-M 'P 1 1 21'
_cell_angle_alpha 90.0
_cell_angle_beta 90.0
_cell_angle_gamma 119.6037(3)
_cell_formula_units_Z 2
_cell_length_a 5.0803(2)
_cell_length_b 5.0703(2)
_cell_length_c 8.2992(3)
_cell_measurement_temperature 463
_cell_volume 185.870(12)
_computing_cell_refinement 'GSAS (Larson & von Dreele, 1994)'
_computing_data_collection 'DIFFRAC-AT V3.0 (Reference ?)'
_computing_data_reduction GSAS
_computing_molecular_graphics 'ORTEP-3 (Farrugia, 1997), WATOMS (Dowty, 1994)'
_computing_publication_material 'WINWORD 97'
_computing_structure_refinement GSAS
_computing_structure_solution GSAS
_diffrn_ambient_temperature 473
_diffrn_measurement_device_type 'Siemens D5000'
_diffrn_radiation_monochromator 'focussing primary Ge(111) monochromator'
_diffrn_radiation_type CuK\a
_diffrn_radiation_wavelength 1.54056
_exptl_absorpt_coefficient_mu 7.9
_exptl_absorpt_correction_type none
_exptl_crystal_density_diffrn 2.1790(10)
_exptl_crystal_density_method 'not measured'
_exptl_crystal_F_000 120
_refine_ls_extinction_method none
_refine_ls_goodness_of_fit_all 1.38
_refine_ls_hydrogen_treatment none
_refine_ls_matrix_type fullcycle
_refine_ls_number_constraints 24
_refine_ls_number_parameters 77
_refine_ls_shift/su_max .01
_refine_ls_structure_factor_coef Inet
_refine_ls_weighting_details 'w = 1/[y(obs)]^1/2^'
_refine_ls_weighting_scheme calc
_cod_data_source_file br1343.cif
_cod_data_source_block II
_cod_original_cell_volume 185.868(13)
_cod_original_sg_symbol_Hall 'P 1 1 2~c~'
_cod_original_sg_symbol_H-M 'P 1 1 2~1~'
_cod_database_code 2012414

loop_
_symmetry_equiv_pos_site_id
_symmetry_equiv_pos_as_xyz
1 x,y,z
2 -x,-y,1/2+z

loop_
_atom_site_aniso_label
_atom_site_aniso_U_11
_atom_site_aniso_U_22
_atom_site_aniso_U_33
_atom_site_aniso_U_12
_atom_site_aniso_U_13
_atom_site_aniso_U_23
Al .039(5) .040(5) .051(4) .012(7) -.022(7) -.016(8)
P .042(4) .038(4) .033(4) .020(3) .007(6) .002(6)
O1 .130(10) .15(2) .014(4) .070(7) .03(2) .00(2)
O2 .18(2) .06(2) .05(2) .06(2) .03(2) .020(10)
O3 .030(10) .12(2) .17(2) .020(10) -.050(10) -.04(2)
O4 .16(2) .13(2) .12(2) .13(2) .01(2) -.02(2)

loop_
_atom_site_label
_atom_site_fract_x
_atom_site_fract_y
_atom_site_fract_z
_atom_site_U_iso_or_equiv
_atom_site_thermal_displace_type
_atom_site_occupancy
_atom_site_type_symbol
Al .3515(13) .6324(11) .06250 .040(10) Uani 1 Al
P .3152(12) .7015(11) .4368(4) .040(10) Uani 1 P
O1 .3347(16) .6661(18) .2616(5) .100(10) Uani 1 O
O2 .537(3) -.027(2) -.0237(11) .090(10) Uani 1 O
O3 .005(2) .443(3) -.0149(13) .130(10) Uani 1 O
O4 .536(3) .441(3) .0247(9) .110(10) Uani 1 O

loop_
_atom_type_symbol
_atom_type_description
_atom_type_scat_dispersion_real
_atom_type_scat_dispersion_imag
_atom_type_scat_source
Al Al .204 .246 'International Tables for Crystallography (Vol. IV)'
P P .283 .434 'International Tables for Crystallography (Vol. IV)'
O O .047 .032 'International Tables for Crystallography (Vol. IV)'

loop_
_geom_angle_atom_site_label_1
_geom_angle_atom_site_label_2
_geom_angle_atom_site_label_3
_geom_angle_site_symmetry_1
_geom_angle_site_symmetry_3
_geom_angle
_geom_angle_publ_flag
O1 Al O2 . 1_565 110.6(5) no
O1 Al O3 . . 110.4(5) no
O1 Al O4 . . 108.4(4) no
O2 Al O3 1_565 . 109.2(6) no
O2 Al O4 1_565 . 109.1(6) no
O3 Al O4 . . 109.2(6) no
O1 P O2 . 2_665 109.1(6) no
O1 P O3 . 2_565 109.4(6) no
O1 P O4 . 2_665 110.3(5) no
O2 P O3 2_665 2_565 108.9(7) no
O2 P O4 2_665 2_665 109.8(7) no
O3 P O4 2_565 2_665 109.3(7) no
Al O1 P . . 178.2(5) no
Al O2 P 1_545 2_664 166.2(7) no
Al O3 P . 2_564 170.9(8) no
Al O4 P . 2_664 161.0(6) no

loop_
_geom_bond_atom_site_label_1
_geom_bond_atom_site_label_2
_geom_bond_site_symmetry_2
_geom_bond_distance
_geom_bond_publ_flag
Al O1 . 1.668(5) no
Al O2 1_565 1.667(10) no
Al O3 . 1.662(9) no
Al O4 . 1.679(11) no
O1 O2 1_565 2.74(2) no
O1 O3 . 2.74(2) no
O1 O4 . 2.71(2) no
O2 O3 1_545 2.71(2) no
O2 O4 1_545 2.73(2) no
O3 O4 . 2.72(2) no
P O1 . 1.474(6) no
P O2 2_665 1.473(10) no
P O3 2_565 1.472(8) no
P O4 2_665 1.472(10) no
O1 O2 2_665 2.40(2) no
O1 O3 2_565 2.41(2) no
O1 O4 2_665 2.42(2) no
O2 O3 1_655 2.40(2) no
O2 O4 . 2.41(2) no
O3 O4 1_455 2.40(2) no
Al P . 3.142(4) no
Al P 2_564 3.124(6) no
Al P 2_664 3.107(6) no
Al P 2_674 3.116(7) no
